data_7062295
loop_
_publ_author_name
'Chen, Shuang'
'Yu, Ze-Hua'
'Wang, Wei-Na'
'Chen, Zi-Yue'
'Pan, Bo-Wen'
'Chen, Lin'
'Zhou, Ying'
'Liu, Xiong-Wei'
'Liu, Xiong-Li'

_publ_section_title
;
 Design, synthesis and evaluation of multi-pharmacophore-containing
 spiropolycyclic harmaline-based hybrids as anticancer agents
;
_journal_issue 13
_journal_name_full 'New Journal of Chemistry'
_journal_page_first 6073
_journal_page_last 6085
_journal_paper_doi 10.1039/D2NJ05987H
_journal_volume 47
_journal_year 2023
_chemical_formula_moiety 'C22 H20 N4 O S, C H4 O'
_chemical_formula_sum 'C23 H24 N4 O2 S'
_chemical_formula_weight 420.52
_space_group_crystal_system monoclinic
_space_group_IT_number 14
_space_group_name_Hall '-P 2ybc'
_space_group_name_H-M_alt 'P 1 21/c 1'
_atom_sites_solution_hydrogens mixed
_atom_sites_solution_primary dual
_audit_creation_date 2022-06-01
_audit_creation_method
;
Olex2 1.5-beta
(compiled 2021.12.09 svn.r5202d8cf for OlexSys, GUI svn.r6439)
;
_audit_update_record
;
2022-08-02 deposited with the CCDC.	2023-02-16 downloaded from the CCDC.
;
_cell_angle_alpha 90
_cell_angle_beta 113.201(2)
_cell_angle_gamma 90
_cell_formula_units_Z 4
_cell_length_a 16.1900(3)
_cell_length_b 9.48160(10)
_cell_length_c 14.9584(3)
_cell_measurement_reflns_used 7795
_cell_measurement_temperature 150.00(10)
_cell_measurement_theta_max 71.2560
_cell_measurement_theta_min 2.9760
_cell_volume 2110.52(7)
_computing_cell_refinement 'CrysAlisPro 1.171.39.33c (Rigaku OD, 2017)'
_computing_data_collection 'CrysAlisPro 1.171.39.33c (Rigaku OD, 2017)'
_computing_data_reduction 'CrysAlisPro 1.171.39.33c (Rigaku OD, 2017)'
_computing_molecular_graphics 'Olex2 1.5-beta (Dolomanov et al., 2009)'
_computing_publication_material 'Olex2 1.5-beta (Dolomanov et al., 2009)'
_computing_structure_refinement 'SHELXL 2017/1 (Sheldrick, 2015)'
_computing_structure_solution 'SHELXT 2014/5 (Sheldrick, 2014)'
_diffrn_ambient_environment N~2~
_diffrn_ambient_temperature 150.00(10)
_diffrn_detector 'CCD plate'
_diffrn_measured_fraction_theta_full 0.998
_diffrn_measured_fraction_theta_max 0.977
_diffrn_measurement_details
;
List of Runs (angles in degrees, time in seconds):

  # Type    Start    End  Width  t~exp~   \w     \q     \k     \f   Frames
#--------------------------------------------------------------------------
  1  \w     80.00 131.00   0.50    0.50    --   42.30  77.00-150.00  102
  2  \w    -30.00  -4.00   0.50    0.50    --   42.30 -57.00 150.00   52
  3  \w    -37.00  14.00   0.50    0.50    --   42.30 -77.00 -60.00  102
  4  \w      5.00  75.00   0.50    0.50    --   42.30 -82.00  60.00  140
  5  \w    -33.00  39.00   0.50    0.50    --   42.30 -82.00-180.00  144
  6  \w     18.00  61.00   0.50    0.50    --   42.30 -57.00 150.00   86
  7  \w     32.00  57.00   0.50    0.50    --   42.30 -77.00 -60.00   50
  8  \w     70.00 128.00   0.50    0.50    --  101.60  50.00-120.00  116
  9  \w    118.00 145.00   0.50    0.50    --  101.60 -82.00  60.00   54
 10  \w     12.00 134.00   0.50    0.50    --  101.60 -63.00  60.00  244
 11  \w     94.00 135.00   0.50    0.50    --  101.60 -82.00  90.00   82
 12  \w     40.00 114.00   0.50    0.50    --  101.60 -82.00  60.00  148
 13  \w     92.00 169.00   0.50    0.50    --  101.60  50.00-150.00  154
 14  \w     18.00 127.00   0.50    0.50    --  101.60 -50.00-120.00  218
 15  \w     16.00 128.00   0.50    0.50    --  101.60 -38.00-120.00  224
;
_diffrn_measurement_device 'four-circle diffractometer'
_diffrn_measurement_device_type 'XtaLAB AFC12 (RINC): Kappa single'
_diffrn_measurement_method '\w scans'
_diffrn_orient_matrix_type 'CrysAlisPro convention (1999,Acta A55,543-557)'
_diffrn_orient_matrix_UB_11 -0.0737084000
_diffrn_orient_matrix_UB_12 0.1061494000
_diffrn_orient_matrix_UB_13 -0.0578315000
_diffrn_orient_matrix_UB_21 -0.0703080000
_diffrn_orient_matrix_UB_22 -0.1192230000
_diffrn_orient_matrix_UB_23 -0.0283220000
_diffrn_orient_matrix_UB_31 -0.0184451000
_diffrn_orient_matrix_UB_32 0.0302126000
_diffrn_orient_matrix_UB_33 0.0916870000
_diffrn_radiation_monochromator mirror
_diffrn_radiation_probe x-ray
_diffrn_radiation_type 'Cu K\a'
_diffrn_radiation_wavelength 1.54184
_diffrn_reflns_av_R_equivalents 0.0165
_diffrn_reflns_av_unetI/netI 0.0181
_diffrn_reflns_Laue_measured_fraction_full 0.998
_diffrn_reflns_Laue_measured_fraction_max 0.977
_diffrn_reflns_limit_h_max 15
_diffrn_reflns_limit_h_min -19
_diffrn_reflns_limit_k_max 11
_diffrn_reflns_limit_k_min -8
_diffrn_reflns_limit_l_max 18
_diffrn_reflns_limit_l_min -15
_diffrn_reflns_number 10488
_diffrn_reflns_point_group_measured_fraction_full 0.998
_diffrn_reflns_point_group_measured_fraction_max 0.977
_diffrn_reflns_theta_full 67.684
_diffrn_reflns_theta_max 71.383
_diffrn_reflns_theta_min 2.970
_diffrn_source 'Rotating-anode X-ray tube'
_diffrn_source_type 'Rigaku (Cu) X-ray Source'
_exptl_absorpt_coefficient_mu 1.583
_exptl_absorpt_correction_T_max 1.00000
_exptl_absorpt_correction_T_min 0.71558
_exptl_absorpt_correction_type multi-scan
_exptl_absorpt_process_details
;
CrysAlisPro 1.171.39.33c (Rigaku Oxford Diffraction, 2017)
Empirical absorption correction using spherical harmonics,
 implemented in SCALE3 ABSPACK scaling algorithm.
;
_exptl_crystal_colour 'clear light colourless'
_exptl_crystal_density_diffrn 1.323
_exptl_crystal_description block
_exptl_crystal_F_000 888
_exptl_crystal_size_max 0.14
_exptl_crystal_size_mid 0.12
_exptl_crystal_size_min 0.11
_refine_diff_density_max 0.488
_refine_diff_density_min -0.445
_refine_diff_density_rms 0.046
_refine_ls_extinction_method none
_refine_ls_goodness_of_fit_ref 1.049
_refine_ls_hydrogen_treatment mixed
_refine_ls_matrix_type full
_refine_ls_number_parameters 279
_refine_ls_number_reflns 4017
_refine_ls_number_restraints 0
_refine_ls_restrained_S_all 1.049
_refine_ls_R_factor_all 0.0409
_refine_ls_R_factor_gt 0.0394
_refine_ls_shift/su_max 0.000
_refine_ls_shift/su_mean 0.000
_refine_ls_structure_factor_coef Fsqd
_refine_ls_weighting_details 'w=1/[\s^2^(Fo^2^)+(0.0561P)^2^+1.0682P] where P=(Fo^2^+2Fc^2^)/3'
_refine_ls_weighting_scheme calc
_refine_ls_wR_factor_gt 0.1061
_refine_ls_wR_factor_ref 0.1073
_reflns_Friedel_coverage 0.000
_reflns_number_gt 3803
_reflns_number_total 4017
_reflns_threshold_expression 'I > 2\s(I)'
_cod_data_source_file d2nj05987h2.cif
_cod_data_source_block nme-7
_cod_depositor_comments 'Adding full bibliography for 7062295--7062296.cif.'
_cod_database_code 7062295
_shelx_shelxl_version_number 2017/1
_shelx_space_group_comment
;
The symmetry employed for this shelxl refinement is uniquely defined
by the following loop, which should always be used as a source of
symmetry information in preference to the above space-group names.
They are only intended as comments.
;
_olex2_refinement_description
;
1. Fixed Uiso
 At 1.2 times of:
  All C(H) groups, All C(H,H) groups, All N(H) groups
 At 1.5 times of:
  All C(H,H,H) groups, All O(H) groups
2.a Secondary CH2 refined with riding coordinates:
 C5(H5A,H5B), C6(H6A,H6B)
2.b Aromatic/amide H refined with riding coordinates:
 N4(H4), C11(H11), C12(H12), C13(H13), C14(H14), C21(H21), C22(H22), C23(H23),
 C24(H24)
2.c Idealised Me refined as rotating group:
 C19(H19A,H19B,H19C), C28(H28A,H28B,H28C), C30(H30A,H30B,H30C)
2.d Idealised tetrahedral OH refined as rotating group:
 O2(H2A)
;
_olex2_submission_special_instructions 'No special instructions were received'
_oxdiff_exptl_absorpt_empirical_details
;
Empirical correction (ABSPACK) includes:
- Absorption correction using spherical harmonics
- Frame scaling
;
_oxdiff_exptl_absorpt_empirical_full_max 1.877
_oxdiff_exptl_absorpt_empirical_full_min 0.596

loop_
_space_group_symop_operation_xyz
'x, y, z'
'-x, y+1/2, -z+1/2'
'-x, -y, -z'
'x, -y-1/2, z-1/2'

loop_
_atom_site_label
_atom_site_type_symbol
_atom_site_fract_x
_atom_site_fract_y
_atom_site_fract_z
_atom_site_U_iso_or_equiv
_atom_site_adp_type
_atom_site_occupancy
_atom_site_site_symmetry_order
_atom_site_calc_flag
_atom_site_refinement_flags_posn
_atom_site_refinement_flags_adp
_atom_site_refinement_flags_occupancy
_atom_site_disorder_assembly
_atom_site_disorder_group
S1 S 0.10916(3) 0.64125(4) 0.62553(3) 0.03135(13) Uani 1 1 d . . . . .
O1 O 0.19377(8) 0.25907(12) 0.53188(8) 0.0352(3) Uani 1 1 d . . . . .
N1 N 0.16053(9) 0.21628(14) 0.36974(9) 0.0289(3) Uani 1 1 d . . . . .
N2 N 0.09159(9) 0.52181(14) 0.45516(9) 0.0270(3) Uani 1 1 d . . . . .
N3 N 0.22831(9) 0.59233(14) 0.54352(9) 0.0290(3) Uani 1 1 d . . . . .
N4 N 0.34272(9) 0.39604(15) 0.40871(10) 0.0330(3) Uani 1 1 d . . . . .
H4 H 0.315117 0.401682 0.346556 0.040 Uiso 1 1 calc R U . . .
C1 C 0.14527(10) 0.45130(16) 0.41054(10) 0.0249(3) Uani 1 1 d . . . . .
C2 C 0.23321(10) 0.54488(17) 0.45128(10) 0.0277(3) Uani 1 1 d . . . . .
C3 C 0.31814(10) 0.46280(17) 0.47650(11) 0.0296(3) Uani 1 1 d . . . . .
C4 C 0.37815(11) 0.43298(18) 0.56840(12) 0.0321(3) Uani 1 1 d . . . . .
C5 C 0.36902(11) 0.49192(19) 0.65705(12) 0.0367(4) Uani 1 1 d . . . . .
H5A H 0.427825 0.515695 0.705696 0.044 Uiso 1 1 calc R U . . .
H5B H 0.341910 0.422262 0.684582 0.044 Uiso 1 1 calc R U . . .
C6 C 0.31020(11) 0.62360(18) 0.62823(12) 0.0345(4) Uani 1 1 d . . . . .
H6A H 0.295034 0.653524 0.681914 0.041 Uiso 1 1 calc R U . . .
H6B H 0.342655 0.699626 0.613081 0.041 Uiso 1 1 calc R U . . .
C8 C 0.14475(10) 0.58256(16) 0.54080(11) 0.0272(3) Uani 1 1 d . . . . .
C10 C 0.11822(10) 0.29177(16) 0.28209(11) 0.0265(3) Uani 1 1 d . . . . .
C11 C 0.08940(11) 0.24081(18) 0.18837(11) 0.0331(3) Uani 1 1 d . . . . .
H11 H 0.101144 0.148565 0.175763 0.040 Uiso 1 1 calc R U . . .
C12 C 0.04196(12) 0.33336(19) 0.11341(11) 0.0364(4) Uani 1 1 d . . . . .
H12 H 0.021192 0.302030 0.049379 0.044 Uiso 1 1 calc R U . . .
C13 C 0.02504(12) 0.47097(19) 0.13209(11) 0.0364(4) Uani 1 1 d . . . . .
H13 H -0.007251 0.530382 0.080697 0.044 Uiso 1 1 calc R U . . .
C14 C 0.05597(11) 0.52131(17) 0.22728(11) 0.0310(3) Uani 1 1 d . . . . .
H14 H 0.044927 0.613897 0.239907 0.037 Uiso 1 1 calc R U . . .
C15 C 0.10327(9) 0.43103(16) 0.30235(10) 0.0252(3) Uani 1 1 d . . . . .
C16 C 0.16962(10) 0.29753(16) 0.44767(11) 0.0272(3) Uani 1 1 d . . . . .
C19 C 0.19112(13) 0.07090(18) 0.37630(14) 0.0412(4) Uani 1 1 d . . . . .
H19A H 0.243637 0.066628 0.361508 0.062 Uiso 1 1 calc R U . . .
H19B H 0.144453 0.013935 0.330718 0.062 Uiso 1 1 calc R U . . .
H19C H 0.205470 0.036211 0.440995 0.062 Uiso 1 1 calc R U . . .
C20 C 0.41926(10) 0.31878(18) 0.45820(12) 0.0334(4) Uani 1 1 d . . . . .
C21 C 0.46794(12) 0.2302(2) 0.42239(14) 0.0402(4) Uani 1 1 d . . . . .
H21 H 0.452392 0.219358 0.355933 0.048 Uiso 1 1 calc R U . . .
C22 C 0.54024(12) 0.1594(2) 0.48982(16) 0.0450(4) Uani 1 1 d . . . . .
H22 H 0.573658 0.099065 0.468021 0.054 Uiso 1 1 calc R U . . .
C23 C 0.56452(12) 0.1756(2) 0.58954(15) 0.0444(4) Uani 1 1 d . . . . .
H23 H 0.613159 0.125317 0.632800 0.053 Uiso 1 1 calc R U . . .
C24 C 0.51760(11) 0.26503(19) 0.62496(13) 0.0395(4) Uani 1 1 d . . . . .
H24 H 0.534731 0.276313 0.691630 0.047 Uiso 1 1 calc R U . . .
C25 C 0.44337(11) 0.33909(18) 0.55894(12) 0.0332(3) Uani 1 1 d . . . . .
C28 C 0.22655(12) 0.67302(18) 0.38697(12) 0.0360(4) Uani 1 1 d . . . . .
H28A H 0.170332 0.720128 0.372956 0.054 Uiso 1 1 calc R U . . .
H28B H 0.230016 0.642843 0.327283 0.054 Uiso 1 1 calc R U . . .
H28C H 0.275122 0.736639 0.420240 0.054 Uiso 1 1 calc R U . . .
O2 O 0.28626(11) 0.11525(19) 0.70601(10) 0.0620(4) Uani 1 1 d . . . . .
H2A H 0.246734 0.156230 0.661148 0.093 Uiso 1 1 calc R U . . .
C30 C 0.3335(3) 0.0305(4) 0.6697(2) 0.1017(13) Uani 1 1 d . . . . .
H30A H 0.296192 -0.046478 0.634819 0.153 Uiso 1 1 calc R U . . .
H30B H 0.385422 -0.005782 0.722248 0.153 Uiso 1 1 calc R U . . .
H30C H 0.352259 0.083938 0.626494 0.153 Uiso 1 1 calc R U . . .
H2 H 0.0393(13) 0.489(2) 0.4442(13) 0.031(5) Uiso 1 1 d . . . . .

loop_
_atom_site_aniso_label
_atom_site_aniso_U_11
_atom_site_aniso_U_22
_atom_site_aniso_U_33
_atom_site_aniso_U_23
_atom_site_aniso_U_13
_atom_site_aniso_U_12
S1 0.0384(2) 0.0321(2) 0.0238(2) -0.00404(14) 0.01254(16) 0.00112(15)
O1 0.0402(6) 0.0366(6) 0.0251(6) 0.0068(5) 0.0091(5) 0.0007(5)
N1 0.0316(6) 0.0257(6) 0.0273(6) 0.0002(5) 0.0093(5) 0.0003(5)
N2 0.0270(6) 0.0318(7) 0.0212(6) -0.0025(5) 0.0086(5) -0.0003(5)
N3 0.0298(6) 0.0323(7) 0.0222(6) -0.0059(5) 0.0071(5) -0.0027(5)
N4 0.0298(7) 0.0421(8) 0.0269(7) -0.0051(6) 0.0110(5) -0.0032(6)
C1 0.0267(7) 0.0270(7) 0.0197(7) -0.0002(6) 0.0077(6) -0.0008(6)
C2 0.0301(8) 0.0304(8) 0.0214(7) -0.0035(6) 0.0087(6) -0.0046(6)
C3 0.0283(7) 0.0332(8) 0.0268(7) -0.0048(6) 0.0101(6) -0.0051(6)
C4 0.0289(8) 0.0353(8) 0.0288(8) -0.0041(6) 0.0079(6) -0.0051(6)
C5 0.0329(8) 0.0436(10) 0.0263(8) -0.0053(7) 0.0036(6) -0.0011(7)
C6 0.0331(8) 0.0382(9) 0.0258(8) -0.0097(7) 0.0049(6) -0.0055(7)
C8 0.0327(7) 0.0237(7) 0.0226(7) 0.0017(6) 0.0080(6) 0.0020(6)
C10 0.0260(7) 0.0286(7) 0.0245(7) -0.0005(6) 0.0094(6) -0.0036(6)
C11 0.0388(8) 0.0311(8) 0.0294(8) -0.0072(6) 0.0136(7) -0.0060(7)
C12 0.0426(9) 0.0437(9) 0.0213(7) -0.0054(7) 0.0108(7) -0.0080(7)
C13 0.0424(9) 0.0417(9) 0.0206(7) 0.0033(7) 0.0076(7) -0.0002(7)
C14 0.0359(8) 0.0311(8) 0.0239(7) 0.0010(6) 0.0096(6) 0.0013(6)
C15 0.0257(7) 0.0292(8) 0.0204(7) -0.0012(6) 0.0086(6) -0.0027(6)
C16 0.0246(7) 0.0297(8) 0.0253(7) 0.0009(6) 0.0076(6) -0.0021(6)
C19 0.0469(10) 0.0282(8) 0.0432(10) -0.0005(7) 0.0122(8) 0.0056(7)
C20 0.0258(7) 0.0366(9) 0.0370(9) -0.0044(7) 0.0114(6) -0.0068(6)
C21 0.0360(9) 0.0445(10) 0.0431(10) -0.0092(8) 0.0187(8) -0.0071(7)
C22 0.0336(9) 0.0429(10) 0.0628(12) -0.0037(9) 0.0236(9) -0.0001(8)
C23 0.0316(9) 0.0440(10) 0.0539(11) 0.0033(9) 0.0130(8) 0.0022(7)
C24 0.0312(8) 0.0412(9) 0.0406(9) 0.0000(8) 0.0084(7) -0.0027(7)
C25 0.0271(7) 0.0346(8) 0.0347(8) -0.0033(7) 0.0087(6) -0.0062(6)
C28 0.0395(9) 0.0337(8) 0.0328(8) 0.0013(7) 0.0122(7) -0.0081(7)
O2 0.0652(10) 0.0863(12) 0.0330(7) 0.0154(7) 0.0177(7) 0.0369(9)
C30 0.131(3) 0.109(2) 0.0624(16) 0.0199(16) 0.0360(18) 0.079(2)

loop_
_atom_type_symbol
_atom_type_description
_atom_type_scat_dispersion_real
_atom_type_scat_dispersion_imag
_atom_type_scat_source
C C 0.0181 0.0091 'International Tables Vol C Tables 4.2.6.8 and 6.1.1.4'
H H 0.0000 0.0000 'International Tables Vol C Tables 4.2.6.8 and 6.1.1.4'
N N 0.0311 0.0180 'International Tables Vol C Tables 4.2.6.8 and 6.1.1.4'
O O 0.0492 0.0322 'International Tables Vol C Tables 4.2.6.8 and 6.1.1.4'
S S 0.3331 0.5567 'International Tables Vol C Tables 4.2.6.8 and 6.1.1.4'

loop_
_geom_angle_atom_site_label_1
_geom_angle_atom_site_label_2
_geom_angle_atom_site_label_3
_geom_angle
_geom_angle_site_symmetry_1
_geom_angle_site_symmetry_3
_geom_angle_publ_flag
C10 N1 C19 124.81(13) . . ?
C16 N1 C10 111.03(13) . . ?
C16 N1 C19 124.16(14) . . ?
C1 N2 H2 118.0(13) . . ?
C8 N2 C1 110.95(12) . . ?
C8 N2 H2 123.2(12) . . ?
C6 N3 C2 120.43(13) . . ?
C8 N3 C2 111.97(12) . . ?
C8 N3 C6 126.97(13) . . ?
C3 N4 H4 126.0 . . ?
C20 N4 H4 126.0 . . ?
C20 N4 C3 107.92(13) . . ?
N2 C1 C2 100.12(11) . . ?
N2 C1 C15 117.14(12) . . ?
N2 C1 C16 112.41(12) . . ?
C15 C1 C2 116.37(12) . . ?
C15 C1 C16 102.04(12) . . ?
C16 C1 C2 108.99(12) . . ?
N3 C2 C1 99.13(11) . . ?
N3 C2 C3 107.73(12) . . ?
N3 C2 C28 109.18(13) . . ?
C3 C2 C1 113.85(13) . . ?
C3 C2 C28 113.78(13) . . ?
C28 C2 C1 111.97(12) . . ?
N4 C3 C2 123.83(13) . . ?
C4 C3 N4 110.39(14) . . ?
C4 C3 C2 125.57(14) . . ?
C3 C4 C5 122.34(15) . . ?
C3 C4 C25 106.83(14) . . ?
C25 C4 C5 130.81(15) . . ?
C4 C5 H5A 109.9 . . ?
C4 C5 H5B 109.9 . . ?
C4 C5 C6 108.86(14) . . ?
H5A C5 H5B 108.3 . . ?
C6 C5 H5A 109.9 . . ?
C6 C5 H5B 109.9 . . ?
N3 C6 C5 109.36(13) . . ?
N3 C6 H6A 109.8 . . ?
N3 C6 H6B 109.8 . . ?
C5 C6 H6A 109.8 . . ?
C5 C6 H6B 109.8 . . ?
H6A C6 H6B 108.2 . . ?
N2 C8 S1 125.01(12) . . ?
N3 C8 S1 126.59(12) . . ?
N3 C8 N2 108.35(13) . . ?
C11 C10 N1 127.78(14) . . ?
C11 C10 C15 122.25(14) . . ?
C15 C10 N1 109.87(13) . . ?
C10 C11 H11 121.4 . . ?
C10 C11 C12 117.15(15) . . ?
C12 C11 H11 121.4 . . ?
C11 C12 H12 119.3 . . ?
C13 C12 C11 121.45(15) . . ?
C13 C12 H12 119.3 . . ?
C12 C13 H13 119.7 . . ?
C12 C13 C14 120.58(15) . . ?
C14 C13 H13 119.7 . . ?
C13 C14 H14 120.7 . . ?
C15 C14 C13 118.67(15) . . ?
C15 C14 H14 120.7 . . ?
C10 C15 C1 108.14(13) . . ?
C14 C15 C1 131.98(14) . . ?
C14 C15 C10 119.87(14) . . ?
O1 C16 N1 126.91(15) . . ?
O1 C16 C1 125.66(14) . . ?
N1 C16 C1 107.42(12) . . ?
N1 C19 H19A 109.5 . . ?
N1 C19 H19B 109.5 . . ?
N1 C19 H19C 109.5 . . ?
H19A C19 H19B 109.5 . . ?
H19A C19 H19C 109.5 . . ?
H19B C19 H19C 109.5 . . ?
N4 C20 C21 129.68(16) . . ?
N4 C20 C25 108.23(14) . . ?
C21 C20 C25 122.08(16) . . ?
C20 C21 H21 121.4 . . ?
C22 C21 C20 117.17(17) . . ?
C22 C21 H21 121.4 . . ?
C21 C22 H22 119.1 . . ?
C21 C22 C23 121.89(18) . . ?
C23 C22 H22 119.1 . . ?
C22 C23 H23 119.5 . . ?
C24 C23 C22 120.98(17) . . ?
C24 C23 H23 119.5 . . ?
C23 C24 H24 120.5 . . ?
C23 C24 C25 119.06(17) . . ?
C25 C24 H24 120.5 . . ?
C20 C25 C4 106.61(14) . . ?
C24 C25 C4 134.53(16) . . ?
C24 C25 C20 118.79(16) . . ?
C2 C28 H28A 109.5 . . ?
C2 C28 H28B 109.5 . . ?
C2 C28 H28C 109.5 . . ?
H28A C28 H28B 109.5 . . ?
H28A C28 H28C 109.5 . . ?
H28B C28 H28C 109.5 . . ?
C30 O2 H2A 109.5 . . ?
O2 C30 H30A 109.5 . . ?
O2 C30 H30B 109.5 . . ?
O2 C30 H30C 109.5 . . ?
H30A C30 H30B 109.5 . . ?
H30A C30 H30C 109.5 . . ?
H30B C30 H30C 109.5 . . ?

loop_
_geom_bond_atom_site_label_1
_geom_bond_atom_site_label_2
_geom_bond_distance
_geom_bond_site_symmetry_2
_geom_bond_publ_flag
S1 C8 1.6802(15) . ?
O1 C16 1.2184(18) . ?
N1 C10 1.4117(19) . ?
N1 C16 1.356(2) . ?
N1 C19 1.455(2) . ?
N2 C1 1.4509(19) . ?
N2 C8 1.3583(19) . ?
N2 H2 0.86(2) . ?
N3 C2 1.4828(19) . ?
N3 C6 1.4587(19) . ?
N3 C8 1.341(2) . ?
N4 H4 0.8600 . ?
N4 C3 1.380(2) . ?
N4 C20 1.378(2) . ?
C1 C2 1.582(2) . ?
C1 C15 1.5004(19) . ?
C1 C16 1.555(2) . ?
C2 C3 1.493(2) . ?
C2 C28 1.527(2) . ?
C3 C4 1.364(2) . ?
C4 C5 1.499(2) . ?
C4 C25 1.430(2) . ?
C5 H5A 0.9700 . ?
C5 H5B 0.9700 . ?
C5 C6 1.526(2) . ?
C6 H6A 0.9700 . ?
C6 H6B 0.9700 . ?
C10 C11 1.379(2) . ?
C10 C15 1.397(2) . ?
C11 H11 0.9300 . ?
C11 C12 1.392(2) . ?
C12 H12 0.9300 . ?
C12 C13 1.384(3) . ?
C13 H13 0.9300 . ?
C13 C14 1.394(2) . ?
C14 H14 0.9300 . ?
C14 C15 1.379(2) . ?
C19 H19A 0.9600 . ?
C19 H19B 0.9600 . ?
C19 H19C 0.9600 . ?
C20 C21 1.395(2) . ?
C20 C25 1.413(2) . ?
C21 H21 0.9300 . ?
C21 C22 1.382(3) . ?
C22 H22 0.9300 . ?
C22 C23 1.393(3) . ?
C23 H23 0.9300 . ?
C23 C24 1.376(3) . ?
C24 H24 0.9300 . ?
C24 C25 1.406(2) . ?
C28 H28A 0.9600 . ?
C28 H28B 0.9600 . ?
C28 H28C 0.9600 . ?
O2 H2A 0.8200 . ?
O2 C30 1.361(3) . ?
C30 H30A 0.9600 . ?
C30 H30B 0.9600 . ?
C30 H30C 0.9600 . ?

loop_
_geom_torsion_atom_site_label_1
_geom_torsion_atom_site_label_2
_geom_torsion_atom_site_label_3
_geom_torsion_atom_site_label_4
_geom_torsion
_geom_torsion_site_symmetry_1
_geom_torsion_site_symmetry_2
_geom_torsion_site_symmetry_3
_geom_torsion_site_symmetry_4
_geom_torsion_publ_flag
N1 C10 C11 C12 174.31(15) . . . . ?
N1 C10 C15 C1 4.82(16) . . . . ?
N1 C10 C15 C14 -174.74(13) . . . . ?
N2 C1 C2 N3 28.13(13) . . . . ?
N2 C1 C2 C3 142.23(12) . . . . ?
N2 C1 C2 C28 -86.93(14) . . . . ?
N2 C1 C15 C10 -133.26(14) . . . . ?
N2 C1 C15 C14 46.2(2) . . . . ?
N2 C1 C16 O1 -42.5(2) . . . . ?
N2 C1 C16 N1 138.57(13) . . . . ?
N3 C2 C3 N4 176.50(14) . . . . ?
N3 C2 C3 C4 2.3(2) . . . . ?
N4 C3 C4 C5 179.56(15) . . . . ?
N4 C3 C4 C25 -1.55(19) . . . . ?
N4 C20 C21 C22 -176.57(17) . . . . ?
N4 C20 C25 C4 -0.30(18) . . . . ?
N4 C20 C25 C24 177.02(15) . . . . ?
C1 N2 C8 S1 -165.37(11) . . . . ?
C1 N2 C8 N3 17.14(17) . . . . ?
C1 C2 C3 N4 67.62(19) . . . . ?
C1 C2 C3 C4 -106.58(17) . . . . ?
C2 N3 C6 C5 -59.77(19) . . . . ?
C2 N3 C8 S1 -173.14(11) . . . . ?
C2 N3 C8 N2 4.30(17) . . . . ?
C2 C1 C15 C10 108.42(15) . . . . ?
C2 C1 C15 C14 -72.1(2) . . . . ?
C2 C1 C16 O1 67.53(18) . . . . ?
C2 C1 C16 N1 -111.38(13) . . . . ?
C2 C3 C4 C5 -5.6(3) . . . . ?
C2 C3 C4 C25 173.31(15) . . . . ?
C3 N4 C20 C21 177.74(17) . . . . ?
C3 N4 C20 C25 -0.63(18) . . . . ?
C3 C4 C5 C6 -21.4(2) . . . . ?
C3 C4 C25 C20 1.12(18) . . . . ?
C3 C4 C25 C24 -175.59(18) . . . . ?
C4 C5 C6 N3 49.58(18) . . . . ?
C5 C4 C25 C20 179.89(17) . . . . ?
C5 C4 C25 C24 3.2(3) . . . . ?
C6 N3 C2 C1 150.43(14) . . . . ?
C6 N3 C2 C3 31.65(19) . . . . ?
C6 N3 C2 C28 -92.36(17) . . . . ?
C6 N3 C8 S1 16.0(2) . . . . ?
C6 N3 C8 N2 -166.56(15) . . . . ?
C8 N2 C1 C2 -29.04(15) . . . . ?
C8 N2 C1 C15 -155.80(13) . . . . ?
C8 N2 C1 C16 86.49(15) . . . . ?
C8 N3 C2 C1 -21.10(16) . . . . ?
C8 N3 C2 C3 -139.88(13) . . . . ?
C8 N3 C2 C28 96.10(15) . . . . ?
C8 N3 C6 C5 110.40(18) . . . . ?
C10 N1 C16 O1 170.97(14) . . . . ?
C10 N1 C16 C1 -10.14(16) . . . . ?
C10 C11 C12 C13 0.5(3) . . . . ?
C11 C10 C15 C1 -178.52(14) . . . . ?
C11 C10 C15 C14 1.9(2) . . . . ?
C11 C12 C13 C14 0.5(3) . . . . ?
C12 C13 C14 C15 -0.4(3) . . . . ?
C13 C14 C15 C1 179.73(15) . . . . ?
C13 C14 C15 C10 -0.8(2) . . . . ?
C15 C1 C2 N3 155.41(13) . . . . ?
C15 C1 C2 C3 -90.49(16) . . . . ?
C15 C1 C2 C28 40.34(18) . . . . ?
C15 C1 C16 O1 -168.85(14) . . . . ?
C15 C1 C16 N1 12.23(15) . . . . ?
C15 C10 C11 C12 -1.7(2) . . . . ?
C16 N1 C10 C11 -172.80(15) . . . . ?
C16 N1 C10 C15 3.63(17) . . . . ?
C16 C1 C2 N3 -89.96(13) . . . . ?
C16 C1 C2 C3 24.14(16) . . . . ?
C16 C1 C2 C28 154.97(13) . . . . ?
C16 C1 C15 C10 -10.08(15) . . . . ?
C16 C1 C15 C14 169.41(16) . . . . ?
C19 N1 C10 C11 7.6(3) . . . . ?
C19 N1 C10 C15 -175.96(15) . . . . ?
C19 N1 C16 O1 -9.4(3) . . . . ?
C19 N1 C16 C1 169.45(14) . . . . ?
C20 N4 C3 C2 -173.59(14) . . . . ?
C20 N4 C3 C4 1.38(19) . . . . ?
C20 C21 C22 C23 -0.5(3) . . . . ?
C21 C20 C25 C4 -178.81(16) . . . . ?
C21 C20 C25 C24 -1.5(2) . . . . ?
C21 C22 C23 C24 -0.8(3) . . . . ?
C22 C23 C24 C25 0.9(3) . . . . ?
C23 C24 C25 C4 176.61(18) . . . . ?
C23 C24 C25 C20 0.2(3) . . . . ?
C25 C4 C5 C6 160.02(17) . . . . ?
C25 C20 C21 C22 1.6(3) . . . . ?
C28 C2 C3 N4 -62.3(2) . . . . ?
C28 C2 C3 C4 123.48(17) . . . . ?
